data_2215264
loop_
_publ_author_name
'Song, Ah-Ran'
'Hwang, In-Chul'
'Ha, Kwang'

_publ_section_title
;
 Tetra-\m~3~-bromido-tetrakis[trimethylplatinum(IV)]
;
_journal_coeditor_code SI2029
_journal_issue 9
_journal_name_full 'Acta Crystallographica Section E'
_journal_page_first m2259
_journal_page_last m2259
_journal_paper_doi 10.1107/S160053680703704X
_journal_volume 63
_journal_year 2007
_chemical_formula_iupac '[Pt4 Br4 (C H3)12]'
_chemical_formula_moiety 'C12 H36 Br4 Pt4'
_chemical_formula_sum 'C12 H36 Br4 Pt4'
_chemical_formula_weight 1280.41
_chemical_name_systematic
;
Tetra-\m~3~-bromido-tetrakis[trimethylplatinum(IV)]
;
_space_group_IT_number 12
_symmetry_cell_setting monoclinic
_symmetry_space_group_name_Hall '-C 2y'
_symmetry_space_group_name_H-M 'C 1 2/m 1'
_atom_sites_solution_hydrogens geom
_atom_sites_solution_primary direct
_atom_sites_solution_secondary difmap
_cell_angle_alpha 90.00
_cell_angle_beta 95.681(2)
_cell_angle_gamma 90.00
_cell_formula_units_Z 4
_cell_length_a 13.8146(12)
_cell_length_b 14.0793(12)
_cell_length_c 12.8194(11)
_cell_measurement_reflns_used 2875
_cell_measurement_temperature 243(2)
_cell_measurement_theta_max 26.380
_cell_measurement_theta_min 2.524
_cell_volume 2481.1(4)
_computing_cell_refinement 'SAINT (Bruker, 2000)'
_computing_data_collection 'SMART (Bruker, 2000)'
_computing_data_reduction SAINT
_computing_molecular_graphics 'ORTEP-3 (Farrugia, 1997) and PLATON (Spek, 2003)'
_computing_publication_material SHELXL97
_computing_structure_refinement 'SHELXL97 (Sheldrick, 1997)'
_computing_structure_solution 'SHELXS97 (Sheldrick, 1997)'
_diffrn_ambient_temperature 243(2)
_diffrn_measured_fraction_theta_full 0.996
_diffrn_measured_fraction_theta_max 0.996
_diffrn_measurement_device_type 'Bruker SMART 1000 CCD'
_diffrn_measurement_method '\f and \w'
_diffrn_radiation_monochromator graphite
_diffrn_radiation_source 'fine-focus sealed tube'
_diffrn_radiation_type 'Mo K\a'
_diffrn_radiation_wavelength 0.71073
_diffrn_reflns_av_R_equivalents 0.0346
_diffrn_reflns_av_sigmaI/netI 0.0395
_diffrn_reflns_limit_h_max 17
_diffrn_reflns_limit_h_min -11
_diffrn_reflns_limit_k_max 17
_diffrn_reflns_limit_k_min -17
_diffrn_reflns_limit_l_max 16
_diffrn_reflns_limit_l_min -14
_diffrn_reflns_number 7252
_diffrn_reflns_theta_full 26.40
_diffrn_reflns_theta_max 26.40
_diffrn_reflns_theta_min 1.60
_diffrn_standards_decay_% 0
_diffrn_standards_interval_count 0
_diffrn_standards_interval_time 0
_diffrn_standards_number 0
_exptl_absorpt_coefficient_mu 28.916
_exptl_absorpt_correction_T_max 0.099
_exptl_absorpt_correction_T_min 0.053
_exptl_absorpt_correction_type multi-scan
_exptl_absorpt_process_details '(SADABS; Bruker, 2000)'
_exptl_crystal_colour yellow
_exptl_crystal_density_diffrn 3.428
_exptl_crystal_density_method 'not measured'
_exptl_crystal_description prism
_exptl_crystal_F_000 2240
_exptl_crystal_size_max 0.15
_exptl_crystal_size_mid 0.10
_exptl_crystal_size_min 0.08
_refine_diff_density_max 1.367
_refine_diff_density_min -1.861
_refine_ls_extinction_method none
_refine_ls_goodness_of_fit_ref 0.980
_refine_ls_hydrogen_treatment constr
_refine_ls_matrix_type full
_refine_ls_number_parameters 100
_refine_ls_number_reflns 2655
_refine_ls_number_restraints 0
_refine_ls_restrained_S_all 0.980
_refine_ls_R_factor_all 0.0419
_refine_ls_R_factor_gt 0.0331
_refine_ls_shift/su_max 0.000
_refine_ls_shift/su_mean 0.000
_refine_ls_structure_factor_coef Fsqd
_refine_ls_weighting_details 'w=1/[\s^2^(Fo^2^)+(0.0396P)^2^] where P=(Fo^2^+2Fc^2^)/3'
_refine_ls_weighting_scheme calc
_refine_ls_wR_factor_gt 0.0749
_refine_ls_wR_factor_ref 0.0775
_reflns_number_gt 2189
_reflns_number_total 2655
_reflns_threshold_expression I>2\s(I)
_cod_data_source_file si2029.cif
_cod_data_source_block I
_cod_original_sg_symbol_H-M 'C 2/m'
_cod_database_code 2215264
_cod_database_fobs_code 2215264

loop_
_symmetry_equiv_pos_as_xyz
'x, y, z'
'-x, y, -z'
'x+1/2, y+1/2, z'
'-x+1/2, y+1/2, -z'
'-x, -y, -z'
'x, -y, z'
'-x+1/2, -y+1/2, -z'
'x+1/2, -y+1/2, z'

loop_
_atom_site_type_symbol
_atom_site_label
_atom_site_fract_x
_atom_site_fract_y
_atom_site_fract_z
_atom_site_U_iso_or_equiv
_atom_site_adp_type
_atom_site_calc_flag
_atom_site_refinement_flags
_atom_site_occupancy
Pt Pt1 0.26473(3) 0.5000 0.04527(4) 0.03258(14) Uani d S 1
Pt Pt2 0.19786(4) 0.5000 0.33920(4) 0.03475(14) Uani d S 1
Pt Pt3 0.42659(2) 0.36035(2) 0.26219(3) 0.03335(12) Uani d . 1
Br Br1 0.45060(8) 0.5000 0.12802(9) 0.0289(3) Uani d S 1
Br Br2 0.38834(9) 0.5000 0.39601(10) 0.0345(3) Uani d S 1
Br Br3 0.23514(6) 0.36904(5) 0.19303(7) 0.0321(2) Uani d . 1
C C1 0.1250(9) 0.5000 -0.0110(14) 0.067(5) Uani d S 1
H H1A 0.1200 0.5000 -0.0870 0.100 Uiso calc SR 1
H H1B 0.0935 0.5563 0.0133 0.100 Uiso calc PR 1
C C2 0.2882(7) 0.3993(7) -0.0637(8) 0.051(3) Uani d . 1
H H2A 0.3563 0.3815 -0.0564 0.077 Uiso calc R 1
H H2B 0.2707 0.4246 -0.1334 0.077 Uiso calc R 1
H H2C 0.2486 0.3439 -0.0530 0.077 Uiso calc R 1
C C3 0.0533(8) 0.5000 0.2947(11) 0.045(3) Uani d S 1
H H3A 0.0180 0.5000 0.3564 0.067 Uiso calc SR 1
H H3B 0.0364 0.4437 0.2532 0.067 Uiso calc PR 1
C C4 0.1728(8) 0.4010(7) 0.4491(8) 0.056(3) Uani d . 1
H H4A 0.1798 0.3379 0.4203 0.084 Uiso calc R 1
H H4B 0.1073 0.4087 0.4690 0.084 Uiso calc R 1
H H4C 0.2192 0.4092 0.5102 0.084 Uiso calc R 1
C C5 0.4531(7) 0.2591(6) 0.1556(8) 0.051(3) Uani d . 1
H H5A 0.4689 0.2892 0.0914 0.076 Uiso calc R 1
H H5B 0.3957 0.2197 0.1408 0.076 Uiso calc R 1
H H5C 0.5072 0.2199 0.1836 0.076 Uiso calc R 1
C C6 0.4019(8) 0.2560(7) 0.3638(8) 0.054(3) Uani d . 1
H H6A 0.3857 0.2836 0.4292 0.081 Uiso calc R 1
H H6B 0.4598 0.2171 0.3769 0.081 Uiso calc R 1
H H6C 0.3482 0.2168 0.3342 0.081 Uiso calc R 1
C C7 0.5703(7) 0.3580(7) 0.3175(9) 0.055(3) Uani d . 1
H H7A 0.5817 0.4026 0.3751 0.082 Uiso calc R 1
H H7B 0.6094 0.3756 0.2618 0.082 Uiso calc R 1
H H7C 0.5880 0.2945 0.3420 0.082 Uiso calc R 1

loop_
_atom_site_aniso_label
_atom_site_aniso_U_11
_atom_site_aniso_U_22
_atom_site_aniso_U_33
_atom_site_aniso_U_12
_atom_site_aniso_U_13
_atom_site_aniso_U_23
Pt1 0.0258(3) 0.0422(3) 0.0296(3) 0.000 0.0016(2) 0.000
Pt2 0.0380(3) 0.0323(2) 0.0361(3) 0.000 0.0144(2) 0.000
Pt3 0.0380(2) 0.03095(18) 0.0316(2) 0.00585(14) 0.00579(16) 0.00379(14)
Br1 0.0270(6) 0.0359(6) 0.0242(6) 0.000 0.0049(5) 0.000
Br2 0.0397(7) 0.0398(6) 0.0237(6) 0.000 0.0027(5) 0.000
Br3 0.0328(5) 0.0284(4) 0.0363(5) -0.0031(3) 0.0093(4) -0.0019(3)
C1 0.026(7) 0.087(11) 0.081(13) 0.000 -0.021(8) 0.000
C2 0.045(6) 0.066(6) 0.040(6) -0.004(5) -0.005(5) -0.011(5)
C3 0.028(7) 0.050(8) 0.059(10) 0.000 0.015(7) 0.000
C4 0.076(8) 0.051(6) 0.043(7) -0.012(5) 0.023(6) 0.011(5)
C5 0.059(7) 0.039(5) 0.055(7) 0.008(5) 0.008(5) -0.001(5)
C6 0.065(7) 0.050(6) 0.050(7) 0.001(5) 0.011(5) 0.024(5)
C7 0.049(7) 0.061(7) 0.053(7) 0.017(5) 0.003(5) 0.001(5)

loop_
_atom_type_symbol
_atom_type_description
_atom_type_scat_dispersion_real
_atom_type_scat_dispersion_imag
_atom_type_scat_source
C C 0.0033 0.0016 'International Tables Vol C Tables 4.2.6.8 and 6.1.1.4'
H H 0.0000 0.0000 'International Tables Vol C Tables 4.2.6.8 and 6.1.1.4'
Br Br -0.2901 2.4595 'International Tables Vol C Tables 4.2.6.8 and 6.1.1.4'
Pt Pt -1.7033 8.3905 'International Tables Vol C Tables 4.2.6.8 and 6.1.1.4'

loop_
_geom_angle_atom_site_label_1
_geom_angle_atom_site_label_2
_geom_angle_atom_site_label_3
_geom_angle_site_symmetry_1
_geom_angle_site_symmetry_3
_geom_angle
C1 Pt1 C2 . . 88.1(5)
C1 Pt1 C2 . 6_565 88.1(5)
C2 Pt1 C2 . 6_565 88.1(6)
C1 Pt1 Br1 . . 177.9(5)
C2 Pt1 Br1 . . 93.4(3)
C2 Pt1 Br1 6_565 . 93.4(3)
C1 Pt1 Br3 . 6_565 92.6(4)
C2 Pt1 Br3 . 6_565 178.8(3)
C2 Pt1 Br3 6_565 6_565 92.9(3)
Br1 Pt1 Br3 . 6_565 85.87(3)
C1 Pt1 Br3 . . 92.6(4)
C2 Pt1 Br3 . . 92.9(3)
C2 Pt1 Br3 6_565 . 178.8(3)
Br1 Pt1 Br3 . . 85.87(3)
Br3 Pt1 Br3 6_565 . 86.01(4)
C3 Pt2 C4 . 6_565 87.9(4)
C3 Pt2 C4 . . 87.9(4)
C4 Pt2 C4 6_565 . 86.4(6)
C3 Pt2 Br2 . . 179.5(4)
C4 Pt2 Br2 6_565 . 92.4(3)
C4 Pt2 Br2 . . 92.4(3)
C3 Pt2 Br3 . . 93.1(3)
C4 Pt2 Br3 6_565 . 178.9(3)
C4 Pt2 Br3 . . 94.0(3)
Br2 Pt2 Br3 . . 86.49(3)
C3 Pt2 Br3 . 6_565 93.1(3)
C4 Pt2 Br3 6_565 6_565 94.0(3)
C4 Pt2 Br3 . 6_565 178.9(3)
Br2 Pt2 Br3 . 6_565 86.49(3)
Br3 Pt2 Br3 . 6_565 85.58(4)
C6 Pt3 C5 . . 88.6(4)
C6 Pt3 C7 . . 89.1(4)
C5 Pt3 C7 . . 89.4(4)
C6 Pt3 Br1 . . 177.4(3)
C5 Pt3 Br1 . . 92.4(3)
C7 Pt3 Br1 . . 93.3(3)
C6 Pt3 Br2 . . 93.7(3)
C5 Pt3 Br2 . . 177.3(3)
C7 Pt3 Br2 . . 92.1(3)
Br1 Pt3 Br2 . . 85.24(3)
C6 Pt3 Br3 . . 91.3(3)
C5 Pt3 Br3 . . 92.7(3)
C7 Pt3 Br3 . . 178.0(3)
Br1 Pt3 Br3 . . 86.28(3)
Br2 Pt3 Br3 . . 85.92(3)
Pt3 Br1 Pt3 6_565 . 95.58(4)
Pt3 Br1 Pt1 6_565 . 94.60(3)
Pt3 Br1 Pt1 . . 94.60(3)
Pt2 Br2 Pt3 . 6_565 94.40(3)
Pt2 Br2 Pt3 . . 94.40(3)
Pt3 Br2 Pt3 6_565 . 93.66(4)
Pt1 Br3 Pt3 . . 92.85(3)
Pt1 Br3 Pt2 . . 94.16(3)
Pt3 Br3 Pt2 . . 92.90(3)
Pt1 C1 H1A . . 109.5
Pt1 C1 H1B . . 109.5
H1A C1 H1B . . 109.5
Pt1 C2 H2A . . 109.5
Pt1 C2 H2B . . 109.5
H2A C2 H2B . . 109.5
Pt1 C2 H2C . . 109.5
H2A C2 H2C . . 109.5
H2B C2 H2C . . 109.5
Pt2 C3 H3A . . 109.5
Pt2 C3 H3B . . 109.5
H3A C3 H3B . . 109.5
Pt2 C4 H4A . . 109.5
Pt2 C4 H4B . . 109.5
H4A C4 H4B . . 109.5
Pt2 C4 H4C . . 109.5
H4A C4 H4C . . 109.5
H4B C4 H4C . . 109.5
Pt3 C5 H5A . . 109.5
Pt3 C5 H5B . . 109.5
H5A C5 H5B . . 109.5
Pt3 C5 H5C . . 109.5
H5A C5 H5C . . 109.5
H5B C5 H5C . . 109.5
Pt3 C6 H6A . . 109.5
Pt3 C6 H6B . . 109.5
H6A C6 H6B . . 109.5
Pt3 C6 H6C . . 109.5
H6A C6 H6C . . 109.5
H6B C6 H6C . . 109.5
Pt3 C7 H7A . . 109.5
Pt3 C7 H7B . . 109.5
H7A C7 H7B . . 109.5
Pt3 C7 H7C . . 109.5
H7A C7 H7C . . 109.5
H7B C7 H7C . . 109.5

loop_
_geom_bond_atom_site_label_1
_geom_bond_atom_site_label_2
_geom_bond_site_symmetry_2
_geom_bond_distance
Pt1 C1 . 1.993(13)
Pt1 C2 . 2.038(9)
Pt1 C2 6_565 2.038(9)
Pt1 Br1 . 2.6794(12)
Pt1 Br3 6_565 2.7034(9)
Pt1 Br3 . 2.7034(9)
Pt2 C3 . 2.021(12)
Pt2 C4 6_565 2.035(9)
Pt2 C4 . 2.035(9)
Pt2 Br2 . 2.6599(13)
Pt2 Br3 . 2.7143(9)
Pt2 Br3 6_565 2.7143(9)
Pt3 C6 . 2.015(8)
Pt3 C5 . 2.034(9)
Pt3 C7 . 2.041(10)
Pt3 Br1 . 2.6546(8)
Pt3 Br2 . 2.6958(9)
Pt3 Br3 . 2.7076(9)
Br1 Pt3 6_565 2.6546(8)
Br2 Pt3 6_565 2.6958(9)
C1 H1A . 0.9700
C1 H1B . 0.9700
C2 H2A . 0.9700
C2 H2B . 0.9700
C2 H2C . 0.9700
C3 H3A . 0.9700
C3 H3B . 0.9700
C4 H4A . 0.9700
C4 H4B . 0.9700
C4 H4C . 0.9700
C5 H5A . 0.9700
C5 H5B . 0.9700
C5 H5C . 0.9700
C6 H6A . 0.9700
C6 H6B . 0.9700
C6 H6C . 0.9700
C7 H7A . 0.9700
C7 H7B . 0.9700
C7 H7C . 0.9700

loop_
_geom_torsion_atom_site_label_1
_geom_torsion_atom_site_label_2
_geom_torsion_atom_site_label_3
_geom_torsion_atom_site_label_4
_geom_torsion_site_symmetry_1
_geom_torsion_site_symmetry_4
_geom_torsion
C5 Pt3 Br1 Pt3 . 6_565 -177.2(3)
C7 Pt3 Br1 Pt3 . 6_565 -87.7(3)
Br2 Pt3 Br1 Pt3 . 6_565 4.04(4)
Br3 Pt3 Br1 Pt3 . 6_565 90.25(3)
C5 Pt3 Br1 Pt1 . . 87.7(3)
C7 Pt3 Br1 Pt1 . . 177.2(3)
Br2 Pt3 Br1 Pt1 . . -91.04(3)
Br3 Pt3 Br1 Pt1 . . -4.84(3)
C2 Pt1 Br1 Pt3 . 6_565 176.2(3)
C2 Pt1 Br1 Pt3 6_565 6_565 87.8(3)
Br3 Pt1 Br1 Pt3 6_565 6_565 -4.85(3)
Br3 Pt1 Br1 Pt3 . 6_565 -91.14(3)
C2 Pt1 Br1 Pt3 . . -87.8(3)
C2 Pt1 Br1 Pt3 6_565 . -176.2(3)
Br3 Pt1 Br1 Pt3 6_565 . 91.14(3)
Br3 Pt1 Br1 Pt3 . . 4.85(3)
C4 Pt2 Br2 Pt3 6_565 6_565 -89.7(3)
C4 Pt2 Br2 Pt3 . 6_565 -176.3(3)
Br3 Pt2 Br2 Pt3 . 6_565 89.90(3)
Br3 Pt2 Br2 Pt3 6_565 6_565 4.12(3)
C4 Pt2 Br2 Pt3 6_565 . 176.3(3)
C4 Pt2 Br2 Pt3 . . 89.7(3)
Br3 Pt2 Br2 Pt3 . . -4.12(3)
Br3 Pt2 Br2 Pt3 6_565 . -89.90(3)
C6 Pt3 Br2 Pt2 . . -86.9(3)
C7 Pt3 Br2 Pt2 . . -176.1(3)
Br1 Pt3 Br2 Pt2 . . 90.73(3)
Br3 Pt3 Br2 Pt2 . . 4.13(3)
C6 Pt3 Br2 Pt3 . 6_565 178.4(3)
C7 Pt3 Br2 Pt3 . 6_565 89.2(3)
Br1 Pt3 Br2 Pt3 . 6_565 -3.97(4)
Br3 Pt3 Br2 Pt3 . 6_565 -90.57(3)
C1 Pt1 Br3 Pt3 . . 176.7(4)
C2 Pt1 Br3 Pt3 . . 88.5(3)
Br1 Pt1 Br3 Pt3 . . -4.74(2)
Br3 Pt1 Br3 Pt3 6_565 . -90.88(3)
C1 Pt1 Br3 Pt2 . . -90.2(4)
C2 Pt1 Br3 Pt2 . . -178.4(3)
Br1 Pt1 Br3 Pt2 . . 88.37(3)
Br3 Pt1 Br3 Pt2 6_565 . 2.23(4)
C6 Pt3 Br3 Pt1 . . -176.1(3)
C5 Pt3 Br3 Pt1 . . -87.4(3)
Br1 Pt3 Br3 Pt1 . . 4.79(3)
Br2 Pt3 Br3 Pt1 . . 90.27(3)
C6 Pt3 Br3 Pt2 . . 89.6(3)
C5 Pt3 Br3 Pt2 . . 178.2(3)
Br1 Pt3 Br3 Pt2 . . -89.53(3)
Br2 Pt3 Br3 Pt2 . . -4.04(3)
C3 Pt2 Br3 Pt1 . . 90.7(3)
C4 Pt2 Br3 Pt1 . . 178.8(3)
Br2 Pt2 Br3 Pt1 . . -88.97(3)
Br3 Pt2 Br3 Pt1 6_565 . -2.23(4)
C3 Pt2 Br3 Pt3 . . -176.2(3)
C4 Pt2 Br3 Pt3 . . -88.1(3)
Br2 Pt2 Br3 Pt3 . . 4.10(3)
Br3 Pt2 Br3 Pt3 6_565 . 90.84(3)
